data_1558255
loop_
_publ_author_name
'Wang, Danfeng'
'Malmberg, Robert'
'Pernik, Indrek'
'Prasad, Shyamal K. K.'
'Roemer, Max'
'Venkatesan, Koushik'
'Schmidt, Timothy W.'
'Keaveney, Sinead T.'
'Messerle, Barbara A.'

_publ_section_title
;
 Development of tethered dual catalysts: synergy between photo- and
 transition metal catalysts for enhanced catalysis.
;
_journal_issue 24
_journal_name_full 'Chemical science'
_journal_page_first 6256
_journal_page_last 6267
_journal_paper_doi 10.1039/d0sc02703k
_journal_volume 11
_journal_year 2020
_chemical_formula_moiety 'C26 H25 B F2 N6'
_chemical_formula_sum 'C26 H25 B F2 N6'
_chemical_formula_weight 470.33
_space_group_crystal_system monoclinic
_space_group_IT_number 15
_space_group_name_Hall '-C 2yc'
_space_group_name_H-M_alt 'C 1 2/c 1'
_atom_sites_solution_hydrogens geom
_audit_creation_date 2019-07-01
_audit_creation_method
;
Olex2 1.2
(compiled 2018.05.29 svn.r3508 for OlexSys, GUI svn.r5506)
;
_audit_update_record
;
2019-09-23 deposited with the CCDC.	2020-06-03 downloaded from the CCDC.
;
_cell_angle_alpha 90
_cell_angle_beta 112.783(14)
_cell_angle_gamma 90
_cell_formula_units_Z 8
_cell_length_a 26.308(6)
_cell_length_b 7.8235(16)
_cell_length_c 24.123(5)
_cell_measurement_reflns_used 5981
_cell_measurement_temperature 99(2)
_cell_measurement_theta_max 27.42
_cell_measurement_theta_min 2.73
_cell_volume 4577.6(18)
_computing_cell_refinement 'SAINT V8.38A (?, 2016)'
_computing_data_reduction 'SAINT V8.38A (?, 2016)'
_computing_molecular_graphics 'Olex2 (Dolomanov et al., 2009)'
_computing_publication_material 'Olex2 (Dolomanov et al., 2009)'
_computing_structure_refinement 'ShelXL (Sheldrick, 2015)'
_computing_structure_solution 'SHELXT 2014/5 (Sheldrick, 2014)'
_diffrn_ambient_temperature 99.06
_diffrn_measured_fraction_theta_full 0.999
_diffrn_measured_fraction_theta_max 0.999
_diffrn_measurement_device_type 'Bruker APEX-II CCD'
_diffrn_measurement_method '\f and \w scans'
_diffrn_radiation_type MoK\a
_diffrn_radiation_wavelength 0.71073
_diffrn_reflns_av_R_equivalents 0.1807
_diffrn_reflns_av_unetI/netI 0.0684
_diffrn_reflns_Laue_measured_fraction_full 0.999
_diffrn_reflns_Laue_measured_fraction_max 0.999
_diffrn_reflns_limit_h_max 31
_diffrn_reflns_limit_h_min -31
_diffrn_reflns_limit_k_max 9
_diffrn_reflns_limit_k_min -9
_diffrn_reflns_limit_l_max 28
_diffrn_reflns_limit_l_min -28
_diffrn_reflns_number 58055
_diffrn_reflns_point_group_measured_fraction_full 0.999
_diffrn_reflns_point_group_measured_fraction_max 0.999
_diffrn_reflns_theta_full 24.999
_diffrn_reflns_theta_max 24.999
_diffrn_reflns_theta_min 2.736
_diffrn_standards_number 0
_exptl_absorpt_coefficient_mu 0.095
_exptl_absorpt_correction_T_max 0.7456
_exptl_absorpt_correction_T_min 0.5810
_exptl_absorpt_correction_type multi-scan
_exptl_absorpt_process_details
'SADABS-2016/2 (Bruker,2016/2) was used for absorption correction. wR2(int) was 0.1592 before and 0.1001 after correction. The Ratio of minimum to maximum transmission is 0.7792. The \l/2 correction factor is Not present.'
_exptl_crystal_colour 'orangish red'
_exptl_crystal_colour_modifier orangish
_exptl_crystal_colour_primary red
_exptl_crystal_density_diffrn 1.365
_exptl_crystal_description plate
_exptl_crystal_F_000 1968
_exptl_crystal_size_max 0.16
_exptl_crystal_size_mid 0.079
_exptl_crystal_size_min 0.033
_refine_diff_density_max 0.325
_refine_diff_density_min -0.258
_refine_diff_density_rms 0.063
_refine_ls_extinction_coef 0.0018(2)
_refine_ls_extinction_expression Fc^*^=kFc[1+0.001xFc^2^\l^3^/sin(2\q)]^-1/4^
_refine_ls_extinction_method 'SHELXL-2018/3 (Sheldrick 2018)'
_refine_ls_goodness_of_fit_ref 1.028
_refine_ls_hydrogen_treatment constr
_refine_ls_matrix_type full
_refine_ls_number_parameters 321
_refine_ls_number_reflns 4032
_refine_ls_number_restraints 0
_refine_ls_restrained_S_all 1.028
_refine_ls_R_factor_all 0.0969
_refine_ls_R_factor_gt 0.0577
_refine_ls_shift/su_max 0.000
_refine_ls_shift/su_mean 0.000
_refine_ls_structure_factor_coef Fsqd
_refine_ls_weighting_details 'w=1/[\s^2^(Fo^2^)+(0.0564P)^2^+5.8945P] where P=(Fo^2^+2Fc^2^)/3'
_refine_ls_weighting_scheme calc
_refine_ls_wR_factor_gt 0.1215
_refine_ls_wR_factor_ref 0.1402
_reflns_Friedel_coverage 0.000
_reflns_number_gt 2753
_reflns_number_total 4032
_reflns_threshold_expression 'I > 2\s(I)'
_cod_data_source_file d0sc02703k2.cif
_cod_data_source_block indrek_dryxtal_reprocess1_a
_cod_depositor_comments
;Adding full bibliography for 1558253--1558256.cif.

 Adding full bibliography for 1558253--1558256.cif.
;
_cod_original_cell_volume 4577.6(17)
_cod_database_code 1558255
_shelx_shelxl_version_number 2018/3
_shelx_space_group_comment
;
The symmetry employed for this shelxl refinement is uniquely defined
by the following loop, which should always be used as a source of
symmetry information in preference to the above space-group names.
They are only intended as comments.
;
_shelx_estimated_absorpt_t_max 0.997
_shelx_estimated_absorpt_t_min 0.985
_olex2_refinement_description
;
1. Fixed Uiso
 At 1.2 times of:
  All C(H) groups
 At 1.5 times of:
  All C(H,H,H) groups
2.a Ternary CH refined with riding coordinates:
 C20(H20)
2.b Aromatic/amide H refined with riding coordinates:
 C2(H2), C8(H8), C15(H15), C16(H16), C18(H18), C19(H19), C21(H21), C22(H22),
 C23(H23), C24(H24), C25(H25), C26(H26)
2.c Idealised Me refined as rotating group:
 C10(H10A,H10B,H10C), C11(H11A,H11B,H11C), C12(H12A,H12B,H12C), C13(H13A,H13B,
 H13C)
;
_olex2_submission_special_instructions 'No special instructions were received'

loop_
_space_group_symop_operation_xyz
'x, y, z'
'-x, y, -z+1/2'
'x+1/2, y+1/2, z'
'-x+1/2, y+1/2, -z+1/2'
'-x, -y, -z'
'x, -y, z-1/2'
'-x+1/2, -y+1/2, -z'
'x+1/2, -y+1/2, z-1/2'

loop_
_atom_site_label
_atom_site_type_symbol
_atom_site_fract_x
_atom_site_fract_y
_atom_site_fract_z
_atom_site_U_iso_or_equiv
_atom_site_adp_type
_atom_site_occupancy
_atom_site_site_symmetry_order
_atom_site_calc_flag
_atom_site_refinement_flags_posn
_atom_site_refinement_flags_adp
_atom_site_refinement_flags_occupancy
_atom_site_disorder_assembly
_atom_site_disorder_group
B1 B 0.49064(13) 0.3295(5) 0.63467(15) 0.0256(8) Uani 1 1 d . . . . .
C1 C 0.41617(12) 0.0966(4) 0.61667(14) 0.0264(7) Uani 1 1 d . . . . .
F1 F 0.53234(7) 0.2380(2) 0.62579(9) 0.0439(5) Uani 1 1 d . . . . .
N1 N 0.43470(9) 0.2423(3) 0.60034(10) 0.0230(6) Uani 1 1 d . . . . .
C2 C 0.36462(12) 0.0560(4) 0.57160(14) 0.0281(7) Uani 1 1 d . . . . .
H2 H 0.342539 -0.039578 0.572165 0.034 Uiso 1 1 calc R . . . .
F2 F 0.50156(8) 0.3396(3) 0.69454(8) 0.0463(6) Uani 1 1 d . . . . .
N2 N 0.48669(9) 0.5099(3) 0.60741(10) 0.0223(6) Uani 1 1 d . . . . .
C3 C 0.35125(12) 0.1760(4) 0.52669(13) 0.0258(7) Uani 1 1 d . . . . .
N3 N 0.18917(10) 0.6356(3) 0.20479(11) 0.0263(6) Uani 1 1 d . . . . .
C4 C 0.39562(11) 0.2973(4) 0.54511(13) 0.0207(6) Uani 1 1 d . . . . .
N4 N 0.20210(9) 0.6074(3) 0.26434(11) 0.0210(5) Uani 1 1 d . . . . .
C5 C 0.40240(11) 0.4543(4) 0.52134(12) 0.0212(6) Uani 1 1 d . . . . .
N5 N 0.15610(9) 0.7855(3) 0.33829(11) 0.0240(6) Uani 1 1 d . . . . .
C6 C 0.44717(11) 0.5607(4) 0.55148(13) 0.0223(7) Uani 1 1 d . . . . .
N6 N 0.19499(9) 0.8515(3) 0.32017(10) 0.0199(5) Uani 1 1 d . . . . .
C7 C 0.46042(11) 0.7316(4) 0.54009(13) 0.0255(7) Uani 1 1 d . . . . .
C8 C 0.50627(12) 0.7773(4) 0.58939(14) 0.0312(7) Uani 1 1 d . . . . .
H8 H 0.524783 0.884084 0.594822 0.037 Uiso 1 1 calc R . . . .
C9 C 0.52135(12) 0.6416(4) 0.63033(14) 0.0281(7) Uani 1 1 d . . . . .
C10 C 0.44647(13) 0.0094(4) 0.67468(14) 0.0340(8) Uani 1 1 d . . . . .
H10A H 0.484242 -0.014773 0.678526 0.051 Uiso 1 1 calc GR . . . .
H10B H 0.427833 -0.098002 0.676046 0.051 Uiso 1 1 calc GR . . . .
H10C H 0.447386 0.083381 0.707843 0.051 Uiso 1 1 calc GR . . . .
C11 C 0.30048(12) 0.1741(4) 0.46993(14) 0.0327(8) Uani 1 1 d . . . . .
H11A H 0.280689 0.282516 0.465936 0.049 Uiso 1 1 calc GR . . . .
H11B H 0.276568 0.079535 0.471287 0.049 Uiso 1 1 calc GR . . . .
H11C H 0.310947 0.159159 0.435414 0.049 Uiso 1 1 calc GR . . . .
C12 C 0.43178(13) 0.8430(4) 0.48670(14) 0.0332(8) Uani 1 1 d . . . . .
H12A H 0.432033 0.787168 0.450448 0.050 Uiso 1 1 calc GR . . . .
H12B H 0.450925 0.953076 0.492265 0.050 Uiso 1 1 calc GR . . . .
H12C H 0.393601 0.861935 0.482381 0.050 Uiso 1 1 calc GR . . . .
C13 C 0.56698(13) 0.6365(4) 0.69103(15) 0.0380(8) Uani 1 1 d . . . . .
H13A H 0.551556 0.620659 0.721704 0.057 Uiso 1 1 calc GR . . . .
H13B H 0.587573 0.744198 0.698388 0.057 Uiso 1 1 calc GR . . . .
H13C H 0.591800 0.541314 0.692858 0.057 Uiso 1 1 calc GR . . . .
C14 C 0.35801(11) 0.5193(3) 0.46594(13) 0.0210(6) Uani 1 1 d . . . . .
C15 C 0.35602(12) 0.4814(4) 0.40909(13) 0.0275(7) Uani 1 1 d . . . . .
H15 H 0.383200 0.408846 0.404773 0.033 Uiso 1 1 calc R . . . .
C16 C 0.31489(12) 0.5482(4) 0.35861(14) 0.0271(7) Uani 1 1 d . . . . .
H16 H 0.313860 0.520529 0.319838 0.033 Uiso 1 1 calc R . . . .
C17 C 0.27475(11) 0.6562(3) 0.36409(13) 0.0205(6) Uani 1 1 d . . . . .
C18 C 0.27640(11) 0.6929(4) 0.42055(13) 0.0231(7) Uani 1 1 d . . . . .
H18 H 0.249214 0.765629 0.424806 0.028 Uiso 1 1 calc R . . . .
C19 C 0.31741(11) 0.6248(4) 0.47128(13) 0.0236(7) Uani 1 1 d . . . . .
H19 H 0.317846 0.650219 0.509970 0.028 Uiso 1 1 calc R . . . .
C20 C 0.23262(11) 0.7355(3) 0.30767(12) 0.0205(6) Uani 1 1 d . . . . .
H20 H 0.253451 0.804878 0.288656 0.025 Uiso 1 1 calc R . . . .
C21 C 0.17589(12) 0.4693(4) 0.27431(14) 0.0273(7) Uani 1 1 d . . . . .
H21 H 0.178461 0.427489 0.312276 0.033 Uiso 1 1 calc R . . . .
C22 C 0.14513(12) 0.4018(4) 0.21955(15) 0.0310(8) Uani 1 1 d . . . . .
H22 H 0.122180 0.303500 0.211199 0.037 Uiso 1 1 calc R . . . .
C23 C 0.15471(12) 0.5087(4) 0.17842(14) 0.0312(8) Uani 1 1 d . . . . .
H23 H 0.138378 0.492609 0.136112 0.037 Uiso 1 1 calc R . . . .
C24 C 0.19616(12) 1.0235(4) 0.32189(13) 0.0255(7) Uani 1 1 d . . . . .
H24 H 0.220142 1.096076 0.311612 0.031 Uiso 1 1 calc R . . . .
C25 C 0.15600(13) 1.0733(4) 0.34136(15) 0.0311(8) Uani 1 1 d . . . . .
H25 H 0.146274 1.186669 0.347400 0.037 Uiso 1 1 calc R . . . .
C26 C 0.13254(11) 0.9223(4) 0.35037(13) 0.0246(7) Uani 1 1 d . . . . .
H26 H 0.102984 0.917623 0.363681 0.030 Uiso 1 1 calc R . . . .

loop_
_atom_site_aniso_label
_atom_site_aniso_U_11
_atom_site_aniso_U_22
_atom_site_aniso_U_33
_atom_site_aniso_U_23
_atom_site_aniso_U_13
_atom_site_aniso_U_12
B1 0.0149(17) 0.039(2) 0.022(2) 0.0041(16) 0.0052(14) 0.0007(15)
C1 0.0257(16) 0.0257(16) 0.0308(18) 0.0010(14) 0.0141(14) 0.0052(13)
F1 0.0185(9) 0.0450(12) 0.0671(14) 0.0118(10) 0.0155(9) 0.0110(8)
N1 0.0198(13) 0.0258(13) 0.0243(14) 0.0032(11) 0.0096(11) 0.0026(10)
C2 0.0241(16) 0.0257(16) 0.0340(19) -0.0024(14) 0.0109(14) -0.0022(13)
F2 0.0512(12) 0.0583(13) 0.0228(11) 0.0034(9) 0.0071(9) -0.0244(10)
N2 0.0130(12) 0.0317(14) 0.0223(14) 0.0008(11) 0.0069(11) -0.0013(11)
C3 0.0210(16) 0.0314(17) 0.0250(17) -0.0043(14) 0.0088(13) 0.0013(13)
N3 0.0208(13) 0.0353(15) 0.0204(14) -0.0019(11) 0.0053(11) 0.0062(12)
C4 0.0157(14) 0.0252(16) 0.0195(16) -0.0013(12) 0.0049(12) 0.0040(12)
N4 0.0160(12) 0.0227(13) 0.0220(14) -0.0007(11) 0.0047(10) 0.0006(10)
C5 0.0165(14) 0.0291(16) 0.0192(16) -0.0028(13) 0.0085(12) 0.0046(12)
N5 0.0163(12) 0.0276(14) 0.0291(15) 0.0024(11) 0.0100(11) 0.0009(10)
C6 0.0144(14) 0.0328(17) 0.0198(16) 0.0018(13) 0.0066(13) 0.0058(13)
N6 0.0128(12) 0.0231(13) 0.0253(14) 0.0008(10) 0.0091(10) -0.0012(10)
C7 0.0165(15) 0.0321(17) 0.0304(18) 0.0038(14) 0.0116(14) -0.0002(13)
C8 0.0204(16) 0.0355(18) 0.0361(19) 0.0044(15) 0.0094(14) -0.0039(14)
C9 0.0165(15) 0.0417(19) 0.0265(18) -0.0004(15) 0.0086(13) -0.0018(14)
C10 0.0303(18) 0.0336(18) 0.038(2) 0.0086(15) 0.0129(16) 0.0021(15)
C11 0.0244(17) 0.0336(18) 0.0342(19) -0.0051(15) 0.0048(14) -0.0042(14)
C12 0.0267(17) 0.0379(19) 0.034(2) 0.0083(15) 0.0112(15) -0.0003(15)
C13 0.0244(17) 0.050(2) 0.034(2) 0.0047(17) 0.0047(15) -0.0088(16)
C14 0.0174(14) 0.0229(15) 0.0216(16) 0.0025(12) 0.0065(13) 0.0000(12)
C15 0.0227(16) 0.0339(17) 0.0248(17) 0.0005(14) 0.0081(14) 0.0104(14)
C16 0.0256(16) 0.0336(18) 0.0232(17) -0.0020(14) 0.0105(14) 0.0080(14)
C17 0.0133(14) 0.0215(15) 0.0246(17) 0.0001(12) 0.0050(12) -0.0011(11)
C18 0.0167(15) 0.0279(17) 0.0236(17) -0.0034(13) 0.0067(13) 0.0029(13)
C19 0.0208(15) 0.0296(17) 0.0209(16) -0.0028(13) 0.0087(13) 0.0023(13)
C20 0.0164(14) 0.0199(15) 0.0259(17) -0.0017(13) 0.0089(13) 0.0009(12)
C21 0.0258(16) 0.0233(16) 0.0308(18) -0.0016(14) 0.0086(14) -0.0035(13)
C22 0.0187(15) 0.0264(17) 0.043(2) -0.0103(15) 0.0068(15) -0.0006(13)
C23 0.0222(16) 0.0360(18) 0.0267(18) -0.0103(15) 0.0000(14) 0.0073(15)
C24 0.0268(16) 0.0212(16) 0.0305(18) -0.0005(13) 0.0134(14) -0.0015(13)
C25 0.0343(18) 0.0217(16) 0.044(2) -0.0033(14) 0.0221(16) 0.0030(14)
C26 0.0161(15) 0.0325(17) 0.0252(17) -0.0010(14) 0.0079(13) 0.0026(13)

loop_
_atom_type_symbol
_atom_type_description
_atom_type_scat_dispersion_real
_atom_type_scat_dispersion_imag
_atom_type_scat_source
C C 0.0033 0.0016 'International Tables Vol C Tables 4.2.6.8 and 6.1.1.4'
H H 0.0000 0.0000 'International Tables Vol C Tables 4.2.6.8 and 6.1.1.4'
B B 0.0013 0.0007 'International Tables Vol C Tables 4.2.6.8 and 6.1.1.4'
F F 0.0171 0.0103 'International Tables Vol C Tables 4.2.6.8 and 6.1.1.4'
N N 0.0061 0.0033 'International Tables Vol C Tables 4.2.6.8 and 6.1.1.4'

loop_
_geom_angle_atom_site_label_1
_geom_angle_atom_site_label_2
_geom_angle_atom_site_label_3
_geom_angle
_geom_angle_site_symmetry_1
_geom_angle_site_symmetry_3
_geom_angle_publ_flag
F1 B1 N1 109.6(3) . . ?
F1 B1 N2 109.3(2) . . ?
N1 B1 N2 106.4(2) . . ?
F2 B1 F1 109.7(3) . . ?
F2 B1 N1 111.2(2) . . ?
F2 B1 N2 110.5(3) . . ?
N1 C1 C2 108.2(3) . . ?
N1 C1 C10 122.6(3) . . ?
C2 C1 C10 129.1(3) . . ?
C1 N1 B1 126.3(2) . . ?
C1 N1 C4 108.7(2) . . ?
C4 N1 B1 125.0(2) . . ?
C3 C2 C1 109.3(3) . . ?
C6 N2 B1 124.8(2) . . ?
C9 N2 B1 127.0(2) . . ?
C9 N2 C6 108.1(2) . . ?
C2 C3 C4 106.2(3) . . ?
C2 C3 C11 125.5(3) . . ?
C4 C3 C11 128.3(3) . . ?
C23 N3 N4 103.3(2) . . ?
N1 C4 C3 107.5(2) . . ?
C5 C4 N1 119.9(2) . . ?
C5 C4 C3 132.3(3) . . ?
N3 N4 C20 119.5(2) . . ?
C21 N4 N3 112.4(2) . . ?
C21 N4 C20 127.1(2) . . ?
C4 C5 C14 119.4(2) . . ?
C6 C5 C4 121.8(3) . . ?
C6 C5 C14 118.4(2) . . ?
C26 N5 N6 103.8(2) . . ?
N2 C6 C7 107.6(2) . . ?
C5 C6 N2 119.6(3) . . ?
C5 C6 C7 132.5(3) . . ?
N5 N6 C20 119.1(2) . . ?
C24 N6 N5 112.4(2) . . ?
C24 N6 C20 128.3(2) . . ?
C6 C7 C12 129.0(3) . . ?
C8 C7 C6 105.9(3) . . ?
C8 C7 C12 125.1(3) . . ?
C7 C8 C9 109.1(3) . . ?
N2 C9 C8 109.2(3) . . ?
N2 C9 C13 122.9(3) . . ?
C8 C9 C13 127.8(3) . . ?
C15 C14 C5 122.2(2) . . ?
C15 C14 C19 118.8(3) . . ?
C19 C14 C5 118.9(2) . . ?
C16 C15 C14 120.6(3) . . ?
C15 C16 C17 120.5(3) . . ?
C16 C17 C20 118.6(2) . . ?
C18 C17 C16 119.0(3) . . ?
C18 C17 C20 122.3(2) . . ?
C17 C18 C19 120.6(3) . . ?
C18 C19 C14 120.5(3) . . ?
N4 C20 N6 110.5(2) . . ?
N4 C20 C17 111.9(2) . . ?
N6 C20 C17 112.8(2) . . ?
N4 C21 C22 106.9(3) . . ?
C21 C22 C23 104.8(3) . . ?
N3 C23 C22 112.7(3) . . ?
N6 C24 C25 106.5(3) . . ?
C24 C25 C26 105.1(3) . . ?
N5 C26 C25 112.3(2) . . ?

loop_
_geom_bond_atom_site_label_1
_geom_bond_atom_site_label_2
_geom_bond_distance
_geom_bond_site_symmetry_2
_geom_bond_publ_flag
B1 F1 1.394(4) . ?
B1 N1 1.540(4) . ?
B1 F2 1.361(4) . ?
B1 N2 1.544(4) . ?
C1 N1 1.357(4) . ?
C1 C2 1.407(4) . ?
C1 C10 1.481(4) . ?
N1 C4 1.399(4) . ?
C2 C3 1.372(4) . ?
N2 C6 1.404(4) . ?
N2 C9 1.344(4) . ?
C3 C4 1.435(4) . ?
C3 C11 1.498(4) . ?
N3 N4 1.360(3) . ?
N3 C23 1.329(4) . ?
C4 C5 1.396(4) . ?
N4 C20 1.446(4) . ?
N4 C21 1.352(4) . ?
C5 C6 1.395(4) . ?
C5 C14 1.483(4) . ?
N5 N6 1.360(3) . ?
N5 C26 1.324(4) . ?
C6 C7 1.435(4) . ?
N6 C20 1.458(3) . ?
N6 C24 1.346(4) . ?
C7 C8 1.373(4) . ?
C7 C12 1.495(4) . ?
C8 C9 1.399(4) . ?
C9 C13 1.492(4) . ?
C14 C15 1.384(4) . ?
C14 C19 1.395(4) . ?
C15 C16 1.381(4) . ?
C16 C17 1.398(4) . ?
C17 C18 1.376(4) . ?
C17 C20 1.516(4) . ?
C18 C19 1.387(4) . ?
C21 C22 1.361(4) . ?
C22 C23 1.393(5) . ?
C24 C25 1.368(4) . ?
C25 C26 1.388(4) . ?
